data_2201461
loop_
_publ_author_name
'\"Ozbey, S\"uheyla'
'Kendi, Engin'
'Karakurt, Arzu'
'Dalkara, Sevim'

_publ_section_title
;
 2-(Imidazol-1-yl)-1-(2-naphthyl)ethanone <i>O</i>-propyloxime
 hydrochloride
;
_journal_issue 11
_journal_name_full 'Acta Crystallographica Section E'
_journal_page_first o1269
_journal_page_last o1271
_journal_paper_doi 10.1107/S1600536802018962
_journal_volume 58
_journal_year 2002
_chemical_formula_iupac 'C18 H20 N3 O1 1+, Cl 1-'
_chemical_formula_moiety 'C18 H20 N3 O1 1+, Cl 1-'
_chemical_formula_sum 'C18 H20 Cl N3 O'
_chemical_formula_weight 329.82
_space_group_IT_number 2
_symmetry_cell_setting triclinic
_symmetry_space_group_name_Hall '-P 1'
_symmetry_space_group_name_H-M 'P -1'
_audit_creation_method 'WinGX routine CIF_UPDATE'
_cell_angle_alpha 104.967(11)
_cell_angle_beta 107.547(13)
_cell_angle_gamma 94.120(14)
_cell_formula_units_Z 2
_cell_length_a 8.6832(16)
_cell_length_b 9.5662(13)
_cell_length_c 11.3595(16)
_cell_measurement_reflns_used 25
_cell_measurement_temperature 295(2)
_cell_measurement_theta_max 18.13
_cell_measurement_theta_min 10.26
_cell_volume 857.6(3)
_computing_cell_refinement 'CAD-4 EXPRESS'
_computing_data_collection 'CAD-4 EXPRESS (Enraf-Nonius, 1994)'
_computing_data_reduction 'XCAD4 (Harms & Wocadlo, 1995)'
_computing_molecular_graphics 'ORTEP (Johnson, 1965)'
_computing_publication_material 'WinGX (Farrugia, 1999)'
_computing_structure_refinement 'SHELXL97 (Sheldrick, 1997)'
_computing_structure_solution 'SHELXS97 (Sheldrick, 1997)'
_diffrn_measured_fraction_theta_full 0.933
_diffrn_measured_fraction_theta_max 0.933
_diffrn_measurement_device '\k-geometry diffractometer'
_diffrn_measurement_device_type 'Enraf-Nonius CAD-4'
_diffrn_measurement_method 'non-profiled \w'
_diffrn_radiation_type MoK\a
_diffrn_radiation_wavelength 0.71073
_diffrn_reflns_av_R_equivalents 0.0068
_diffrn_reflns_limit_h_max 10
_diffrn_reflns_limit_h_min 0
_diffrn_reflns_limit_k_max 11
_diffrn_reflns_limit_k_min -11
_diffrn_reflns_limit_l_max 13
_diffrn_reflns_limit_l_min -13
_diffrn_reflns_number 3444
_diffrn_reflns_theta_full 26.22
_diffrn_reflns_theta_max 26.22
_diffrn_reflns_theta_min 2.49
_diffrn_standards_decay_% -1
_diffrn_standards_interval_time 120
_diffrn_standards_number 3
_exptl_absorpt_coefficient_mu 0.231
_exptl_absorpt_correction_T_max 0.946
_exptl_absorpt_correction_T_min 0.899
_exptl_absorpt_correction_type '\y scan'
_exptl_crystal_colour colorless
_exptl_crystal_density_diffrn 1.277
_exptl_crystal_density_method 'not measured'
_exptl_crystal_description prism
_exptl_crystal_F_000 348
_exptl_crystal_size_max 0.46
_exptl_crystal_size_mid 0.42
_exptl_crystal_size_min 0.24
_refine_diff_density_max 0.238
_refine_diff_density_min -0.149
_refine_ls_extinction_method none
_refine_ls_goodness_of_fit_ref 1.015
_refine_ls_hydrogen_treatment mixed
_refine_ls_matrix_type full
_refine_ls_number_parameters 248
_refine_ls_number_reflns 3216
_refine_ls_number_restraints 0
_refine_ls_restrained_S_all 1.015
_refine_ls_R_factor_gt 0.0316
_refine_ls_shift/su_max 0.001
_refine_ls_structure_factor_coef Fsqd
_refine_ls_weighting_details 'calc w = 1/[\s^2^(Fo^2^)+(0.0448P)^2^+0.1717P] where P = (Fo^2^+2Fc^2^)/3'
_refine_ls_weighting_scheme calc
_refine_ls_wR_factor_ref 0.0901
_reflns_number_gt 2561
_reflns_number_total 3216
_reflns_threshold_expression I>2\s(I)
_cod_data_source_file cv6149.cif
_cod_data_source_block I
_cod_original_cell_volume 857.6(2)
_cod_database_code 2201461
_cod_database_fobs_code 2201461

loop_
_symmetry_equiv_pos_as_xyz
'x, y, z'
'-x, -y, -z'

loop_
_atom_site_label
_atom_site_fract_x
_atom_site_fract_y
_atom_site_fract_z
_atom_site_U_iso_or_equiv
_atom_site_adp_type
_atom_site_calc_flag
_atom_site_refinement_flags
_atom_site_occupancy
_atom_site_disorder_assembly
_atom_site_disorder_group
_atom_site_type_symbol
H13 0.464(3) 0.734(2) 0.501(2) 0.085(6) Uiso d . 1 . . H
H15 0.730(2) 0.892(2) 0.3166(18) 0.078(6) Uiso d . 1 . . H
H14 0.419(3) 0.939(2) 0.231(2) 0.087(7) Uiso d . 1 . . H
H16A 0.585(2) 0.545(2) 0.7555(18) 0.070(6) Uiso d . 1 . . H
H16B 0.772(3) 0.615(2) 0.8292(19) 0.076(6) Uiso d . 1 . . H
H17B 0.699(3) 0.853(2) 0.882(2) 0.085(7) Uiso d . 1 . . H
H17A 0.507(3) 0.779(2) 0.810(2) 0.087(7) Uiso d . 1 . . H
H12A 0.8700(19) 0.7741(16) 0.4639(14) 0.042(4) Uiso d . 1 . . H
H12B 0.8198(18) 0.8204(17) 0.5931(15) 0.043(4) Uiso d . 1 . . H
H1' 0.270(3) 0.839(2) 0.347(2) 0.089(7) Uiso d . 1 . . H
Cl1 0.03542(4) 0.86651(4) 0.31491(4) 0.04924(13) Uani d . 1 . . Cl
O1 0.67977(15) 0.67757(13) 0.67334(11) 0.0549(3) Uani d . 1 . . O
C8 0.79447(17) 0.48205(16) 0.40464(15) 0.0399(3) Uani d . 1 . . C
C11 0.76156(17) 0.59839(16) 0.50369(14) 0.0402(3) Uani d . 1 . . C
N1 0.63664(14) 0.79882(13) 0.42910(12) 0.0393(3) Uani d . 1 . . N
N2 0.38928(17) 0.83764(16) 0.36018(14) 0.0529(3) Uani d . 1 . . N
N3 0.71390(16) 0.55825(14) 0.58855(13) 0.0480(3) Uani d . 1 . . N
C9 0.83667(18) 0.39641(16) 0.19738(15) 0.0451(4) Uani d . 1 . . C
C1 0.80807(19) 0.50726(16) 0.29444(15) 0.0444(4) Uani d . 1 . . C
H1 0.7983 0.5995 0.2832 0.053 Uiso calc R 1 . . H
C13 0.48917(19) 0.78010(19) 0.43954(18) 0.0505(4) Uani d . 1 . . C
C6 0.84008(18) 0.23286(17) 0.32994(16) 0.0472(4) Uani d . 1 . . C
H6 0.8512 0.1416 0.343 0.057 Uiso calc R 1 . . H
C12 0.78670(18) 0.75646(16) 0.50430(16) 0.0404(3) Uani d . 1 . . C
C7 0.81339(17) 0.34116(16) 0.42218(16) 0.0442(4) Uani d . 1 . . C
H7 0.8074 0.3233 0.4975 0.053 Uiso calc R 1 . . H
C10 0.85130(18) 0.25574(16) 0.21442(16) 0.0454(4) Uani d . 1 . . C
C15 0.6287(2) 0.8703(2) 0.3384(2) 0.0619(5) Uani d . 1 . . C
C2 0.8511(2) 0.4215(2) 0.08365(17) 0.0562(4) Uani d . 1 . . C
H2 0.8424 0.5135 0.0717 0.067 Uiso calc R 1 . . H
C5 0.8798(2) 0.14553(19) 0.11682(19) 0.0591(5) Uani d . 1 . . C
H5 0.8903 0.0529 0.127 0.071 Uiso calc R 1 . . H
C3 0.8777(2) 0.3124(2) -0.00879(18) 0.0623(5) Uani d . 1 . . C
H3 0.8863 0.3304 -0.0834 0.075 Uiso calc R 1 . . H
C16 0.6652(2) 0.6380(2) 0.78359(17) 0.0557(4) Uani d . 1 . . C
C4 0.8921(2) 0.1737(2) 0.00824(19) 0.0644(5) Uani d . 1 . . C
H4 0.9102 0.0999 -0.0553 0.077 Uiso calc R 1 . . H
C14 0.4743(2) 0.8949(2) 0.2963(2) 0.0694(6) Uani d . 1 . . C
C17 0.6183(3) 0.7669(3) 0.86421(19) 0.0641(5) Uani d . 1 . . C
C18 0.6084(3) 0.7459(3) 0.9896(2) 0.0893(7) Uani d . 1 . . C
H18A 0.5784 0.8316 1.0374 0.134 Uiso calc R 1 . . H
H18B 0.713 0.7306 1.0399 0.134 Uiso calc R 1 . . H
H18C 0.5276 0.6621 0.971 0.134 Uiso calc R 1 . . H

loop_
_atom_site_aniso_label
_atom_site_aniso_U_11
_atom_site_aniso_U_22
_atom_site_aniso_U_33
_atom_site_aniso_U_12
_atom_site_aniso_U_13
_atom_site_aniso_U_23
Cl1 0.0385(2) 0.0534(2) 0.0655(3) 0.01445(16) 0.02465(18) 0.02299(19)
O1 0.0669(8) 0.0551(7) 0.0534(7) 0.0165(6) 0.0307(6) 0.0196(5)
C8 0.0311(7) 0.0397(8) 0.0492(8) 0.0075(6) 0.0115(6) 0.0156(7)
C11 0.0319(7) 0.0432(8) 0.0467(8) 0.0065(6) 0.0118(6) 0.0164(7)
N1 0.0348(6) 0.0389(6) 0.0484(7) 0.0087(5) 0.0174(5) 0.0151(5)
N2 0.0383(7) 0.0616(9) 0.0653(9) 0.0163(6) 0.0196(7) 0.0245(7)
N3 0.0488(8) 0.0474(7) 0.0519(8) 0.0113(6) 0.0205(6) 0.0159(6)
C9 0.0398(8) 0.0422(8) 0.0533(9) 0.0089(6) 0.0157(7) 0.0131(7)
C1 0.0448(8) 0.0376(8) 0.0545(9) 0.0108(6) 0.0173(7) 0.0173(7)
C13 0.0392(9) 0.0589(10) 0.0647(10) 0.0129(7) 0.0236(8) 0.0284(9)
C6 0.0380(8) 0.0371(8) 0.0659(10) 0.0074(6) 0.0126(7) 0.0191(7)
C12 0.0325(7) 0.0413(8) 0.0479(9) 0.0071(6) 0.0135(7) 0.0133(7)
C7 0.0335(7) 0.0453(8) 0.0568(9) 0.0057(6) 0.0136(7) 0.0221(7)
C10 0.0336(8) 0.0405(8) 0.0584(10) 0.0076(6) 0.0118(7) 0.0119(7)
C15 0.0488(10) 0.0809(13) 0.0786(13) 0.0196(9) 0.0301(9) 0.0485(11)
C2 0.0616(11) 0.0530(10) 0.0600(10) 0.0135(8) 0.0254(9) 0.0191(8)
C5 0.0527(10) 0.0455(9) 0.0746(12) 0.0133(8) 0.0215(9) 0.0082(8)
C3 0.0627(11) 0.0696(12) 0.0562(11) 0.0115(9) 0.0272(9) 0.0122(9)
C16 0.0574(11) 0.0648(11) 0.0498(10) 0.0086(9) 0.0210(8) 0.0214(9)
C4 0.0609(11) 0.0587(11) 0.0675(12) 0.0136(9) 0.0264(10) 0.0016(9)
C14 0.0568(11) 0.0902(15) 0.0826(14) 0.0277(10) 0.0256(10) 0.0542(12)
C17 0.0609(12) 0.0824(14) 0.0514(10) 0.0175(11) 0.0212(9) 0.0192(10)
C18 0.0885(16) 0.127(2) 0.0580(12) 0.0274(15) 0.0324(12) 0.0251(13)

loop_
_atom_type_symbol
_atom_type_description
_atom_type_scat_dispersion_real
_atom_type_scat_dispersion_imag
_atom_type_scat_source
C C 0.0033 0.0016 'International Tables Vol C Tables 4.2.6.8 and 6.1.1.4'
H H 0 0 'International Tables Vol C Tables 4.2.6.8 and 6.1.1.4'
Cl Cl 0.1484 0.1585 'International Tables Vol C Tables 4.2.6.8 and 6.1.1.4'
N N 0.0061 0.0033 'International Tables Vol C Tables 4.2.6.8 and 6.1.1.4'
O O 0.0106 0.006 'International Tables Vol C Tables 4.2.6.8 and 6.1.1.4'

loop_
_geom_angle_atom_site_label_1
_geom_angle_atom_site_label_2
_geom_angle_atom_site_label_3
_geom_angle
_geom_angle_publ_flag
N3 O1 C16 109.95(12) yes
C1 C8 C7 118.72(14) ?
C1 C8 C11 120.80(13) ?
C7 C8 C11 120.48(14) ?
N3 C11 C8 116.87(13) yes
N3 C11 C12 122.76(14) ?
C8 C11 C12 120.37(13) yes
C13 N1 C15 108.00(14) yes
C13 N1 C12 127.15(13) ?
C15 N1 C12 124.81(13) ?
C13 N2 C14 108.40(15) yes
C13 N2 H1' 126.8(13) yes
C14 N2 H1' 124.8(13) ?
C11 N3 O1 111.29(12) yes
C2 C9 C1 122.01(14) ?
C2 C9 C10 118.84(14) ?
C1 C9 C10 119.15(14) ?
C8 C1 C9 121.63(14) ?
C8 C1 H1 119.2 ?
C9 C1 H1 119.2 ?
N2 C13 N1 109.10(15) yes
N2 C13 H13 127.0(13) ?
N1 C13 H13 123.8(13) ?
C7 C6 C10 121.53(14) ?
C7 C6 H6 119.2 ?
C10 C6 H6 119.2 ?
N1 C12 C11 112.42(12) yes
N1 C12 H12A 105.7(9) ?
C11 C12 H12A 110.9(9) ?
N1 C12 H12B 107.8(9) ?
C11 C12 H12B 109.4(9) ?
H12A C12 H12B 110.5(13) ?
C6 C7 C8 120.63(15) ?
C6 C7 H7 119.7 ?
C8 C7 H7 119.7 ?
C5 C10 C6 122.92(15) ?
C5 C10 C9 118.75(16) ?
C6 C10 C9 118.31(14) ?
C14 C15 N1 106.93(16) yes
C14 C15 H15 134.3(11) ?
N1 C15 H15 118.8(11) ?
C3 C2 C9 120.83(17) ?
C3 C2 H2 119.6 ?
C9 C2 H2 119.6 ?
C4 C5 C10 120.68(17) ?
C4 C5 H5 119.7 ?
C10 C5 H5 119.7 ?
C2 C3 C4 120.22(18) ?
C2 C3 H3 119.9 ?
C4 C3 H3 119.9 ?
O1 C16 C17 106.55(15) yes
O1 C16 H16A 110.5(11) ?
C17 C16 H16A 113.6(11) ?
O1 C16 H16B 107.7(12) ?
C17 C16 H16B 112.6(12) ?
H16A C16 H16B 105.7(16) ?
C5 C4 C3 120.66(17) ?
C5 C4 H4 119.7 ?
C3 C4 H4 119.7 ?
C15 C14 N2 107.56(17) yes
C15 C14 H14 132.3(13) ?
N2 C14 H14 120.1(13) ?
C16 C17 C18 113.02(19) yes
C16 C17 H17B 108.1(13) ?
C18 C17 H17B 110.0(13) ?
C16 C17 H17A 106.2(13) ?
C18 C17 H17A 109.6(12) ?
H17B C17 H17A 109.8(18) ?
C17 C18 H18A 109.5 ?
C17 C18 H18B 109.5 ?
H18A C18 H18B 109.5 ?
C17 C18 H18C 109.5 ?
H18A C18 H18C 109.5 ?
H18B C18 H18C 109.5 ?

loop_
_geom_bond_atom_site_label_1
_geom_bond_atom_site_label_2
_geom_bond_site_symmetry_2
_geom_bond_distance
_geom_bond_publ_flag
O1 N3 . 1.4040(17) yes
O1 C16 . 1.436(2) yes
C8 C1 . 1.371(2) ?
C8 C7 . 1.426(2) ?
C8 C11 . 1.476(2) yes
C11 N3 . 1.2872(19) yes
C11 C12 . 1.510(2) yes
N1 C13 . 1.3249(19) yes
N1 C15 . 1.365(2) yes
N1 C12 . 1.4749(19) yes
N2 C13 . 1.312(2) yes
N2 C14 . 1.357(2) yes
N2 H1' . 1.00(2) yes
C9 C2 . 1.413(2) ?
C9 C1 . 1.415(2) ?
C9 C10 . 1.417(2) ?
C1 H1 . 0.93 ?
C13 H13 . 0.99(2) ?
C6 C7 . 1.358(2) ?
C6 C10 . 1.415(2) ?
C6 H6 . 0.93 ?
C12 H12A . 0.992(16) ?
C12 H12B . 0.977(16) ?
C7 H7 . 0.93 ?
C10 C5 . 1.415(2) ?
C15 C14 . 1.341(3) yes
C15 H15 . 1.00(2) ?
C2 C3 . 1.363(2) ?
C2 H2 . 0.93 ?
C5 C4 . 1.361(3) ?
C5 H5 . 0.93 ?
C3 C4 . 1.399(3) ?
C3 H3 . 0.93 ?
C16 C17 . 1.496(3) yes
C16 H16A . 1.01(2) ?
C16 H16B . 0.98(2) ?
C4 H4 . 0.93 ?
C14 H14 . 0.96(2) ?
C17 C18 . 1.515(3) yes
C17 H17B . 0.98(2) ?
C17 H17A . 1.01(2) ?
C18 H18A . 0.96 ?
C18 H18B . 0.96 ?
C18 H18C . 0.96 ?

loop_
_geom_hbond_atom_site_label_D
_geom_hbond_atom_site_label_H
_geom_hbond_atom_site_label_A
_geom_hbond_site_symmetry_A
_geom_hbond_distance_DH
_geom_hbond_distance_HA
_geom_hbond_distance_DA
_geom_hbond_angle_DHA
N2 H1' Cl1 . 0.99(3) 2.02(3) 3.004(2) 172.5(17)
C12 H12A Cl1 1_655 0.99(2) 2.79(2) 3.748(2) 163.3(13)
C15 H15 Cl1 1_655 1.00(3) 2.69(3) 3.623(2) 155.5(16)

loop_
_geom_torsion_atom_site_label_1
_geom_torsion_atom_site_label_2
_geom_torsion_atom_site_label_3
_geom_torsion_atom_site_label_4
_geom_torsion
C1 C8 C11 N3 164.63(14)
C7 C8 C11 N3 -15.6(2)
C1 C8 C11 C12 -16.4(2)
C7 C8 C11 C12 163.32(13)
C8 C11 N3 O1 -177.33(11)
C12 C11 N3 O1 3.8(2)
C16 O1 N3 C11 -166.33(14)
C7 C8 C1 C9 1.4(2)
C11 C8 C1 C9 -178.85(13)
C2 C9 C1 C8 -179.90(15)
C10 C9 C1 C8 0.1(2)
C14 N2 C13 N1 0.2(2)
C15 N1 C13 N2 -0.5(2)
C12 N1 C13 N2 177.30(14)
C13 N1 C12 C11 51.4(2)
C15 N1 C12 C11 -131.15(17)
N3 C11 C12 N1 -89.44(18)
C8 C11 C12 N1 91.69(16)
C10 C6 C7 C8 0.5(2)
C1 C8 C7 C6 -1.7(2)
C11 C8 C7 C6 178.53(13)
C7 C6 C10 C5 179.68(15)
C7 C6 C10 C9 1.0(2)
C2 C9 C10 C5 0.0(2)
C1 C9 C10 C5 179.96(14)
C2 C9 C10 C6 178.69(15)
C1 C9 C10 C6 -1.3(2)
C13 N1 C15 C14 0.6(2)
C12 N1 C15 C14 -177.25(17)
C1 C9 C2 C3 -179.59(16)
C10 C9 C2 C3 0.4(3)
C6 C10 C5 C4 -178.99(16)
C9 C10 C5 C4 -0.4(3)
C9 C2 C3 C4 -0.4(3)
N3 O1 C16 C17 -176.39(14)
C10 C5 C4 C3 0.4(3)
C2 C3 C4 C5 0.0(3)
N1 C15 C14 N2 -0.5(2)
C13 N2 C14 C15 0.2(2)
O1 C16 C17 C18 -176.37(17)

loop_
_cod_related_entry_id
_cod_related_entry_database
_cod_related_entry_code
1 ChemSpider 9296182
